data_2215849
loop_
_publ_author_name
'Lin-Hai Jing'
'Da-Bin Qin'

_publ_section_title <i>N</i>,<i>N</i>,<i>N</i>',<i>N</i>'-Tetraphenylnaphthalene-1,4-dicarboxamide
_journal_coeditor_code CI2483
_journal_issue 11
_journal_name_full 'Acta Crystallographica Section E'
_journal_page_first o4417
_journal_page_last o4417
_journal_paper_doi 10.1107/S1600536807051495
_journal_volume 63
_journal_year 2007
_chemical_formula_iupac 'C36 H26 N2 O2'
_chemical_formula_moiety 'C36 H26 N2 O2'
_chemical_formula_sum 'C36 H26 N2 O2'
_chemical_formula_weight 518.59
_chemical_name_systematic <i>N</i>,<i>N</i>,<i>N</i>',<i>N</i>'-Tetraphenylnaphthalene-1,4-dicarboxamide
_space_group_IT_number 2
_symmetry_cell_setting triclinic
_symmetry_space_group_name_Hall '-P 1'
_symmetry_space_group_name_H-M 'P -1'
_atom_sites_solution_hydrogens geom
_atom_sites_solution_primary direct
_atom_sites_solution_secondary difmap
_audit_creation_method SHELXL-97
_cell_angle_alpha 88.560(2)
_cell_angle_beta 89.279(2)
_cell_angle_gamma 74.523(3)
_cell_formula_units_Z 4
_cell_length_a 10.0276(8)
_cell_length_b 13.4211(11)
_cell_length_c 20.2414(13)
_cell_measurement_reflns_used 13361
_cell_measurement_temperature 153(2)
_cell_measurement_theta_max 27.51
_cell_measurement_theta_min 3.00
_cell_volume 2624.5(3)
_computing_cell_refinement 'RAPID-AUTO (Rigaku/MSC, 2004)'
_computing_data_collection 'RAPID-AUTO (Rigaku/MSC, 2004)'
_computing_data_reduction 'RAPID-AUTO (Rigaku/MSC, 2004)'
_computing_molecular_graphics 'XP in SHELXTL (Bruker, 1997)'
_computing_publication_material 'SHELXL97 (Sheldrick, 1997)'
_computing_structure_refinement 'SHELXL97 (Sheldrick, 1997)'
_computing_structure_solution 'SHELXS97 (Sheldrick, 1997)'
_diffrn_ambient_temperature 153(2)
_diffrn_measured_fraction_theta_full 0.988
_diffrn_measured_fraction_theta_max 0.988
_diffrn_measurement_device_type 'Rigaku R-AXIS RAPID'
_diffrn_measurement_method \w
_diffrn_radiation_monochromator graphite
_diffrn_radiation_source 'Rotating anode'
_diffrn_radiation_type MoK\a
_diffrn_radiation_wavelength 0.71073
_diffrn_reflns_av_R_equivalents 0.0546
_diffrn_reflns_av_sigmaI/netI 0.0796
_diffrn_reflns_limit_h_max 12
_diffrn_reflns_limit_h_min -12
_diffrn_reflns_limit_k_max 16
_diffrn_reflns_limit_k_min -16
_diffrn_reflns_limit_l_max 23
_diffrn_reflns_limit_l_min -24
_diffrn_reflns_number 20350
_diffrn_reflns_theta_full 25.50
_diffrn_reflns_theta_max 25.50
_diffrn_reflns_theta_min 3.00
_diffrn_standards_decay_% 0
_diffrn_standards_interval_count 0
_diffrn_standards_interval_time 0
_diffrn_standards_number 0
_exptl_absorpt_coefficient_mu 0.081
_exptl_absorpt_correction_type none
_exptl_crystal_colour white
_exptl_crystal_density_diffrn 1.312
_exptl_crystal_density_method 'not measured'
_exptl_crystal_description Block
_exptl_crystal_F_000 1088
_exptl_crystal_size_max 0.49
_exptl_crystal_size_mid 0.28
_exptl_crystal_size_min 0.21
_refine_diff_density_max 0.692
_refine_diff_density_min -0.402
_refine_ls_extinction_coef 0.0062(8)
_refine_ls_extinction_expression Fc^*^=kFc[1+0.001xFc^2^\l^3^/sin(2\q)]^-1/4^
_refine_ls_extinction_method 'SHELXL97 (Sheldrick, 1997)'
_refine_ls_goodness_of_fit_ref 0.997
_refine_ls_hydrogen_treatment constr
_refine_ls_matrix_type full
_refine_ls_number_parameters 722
_refine_ls_number_reflns 9674
_refine_ls_number_restraints 0
_refine_ls_restrained_S_all 0.997
_refine_ls_R_factor_all 0.1159
_refine_ls_R_factor_gt 0.0659
_refine_ls_shift/su_max 0.001
_refine_ls_shift/su_mean 0.000
_refine_ls_structure_factor_coef Fsqd
_refine_ls_weighting_details 'calc w=1/[\s^2^(Fo^2^)+(0.061P)^2^+5P] where P=(Fo^2^+2Fc^2^)/3'
_refine_ls_weighting_scheme calc
_refine_ls_wR_factor_gt 0.1533
_refine_ls_wR_factor_ref 0.1918
_reflns_number_gt 5904
_reflns_number_total 9674
_reflns_threshold_expression I>2\s(I)
_cod_data_source_file ci2483.cif
_cod_data_source_block I
_cod_depositor_comments
;
The following automatic conversions were performed:
'_symmetry_cell_setting' value 'Triclinic' changed to 'triclinic'
according to '/home/saulius/struct/CIF-dictionaries/cif_core.dic'
dictionary named 'cif_core.dic' version 2.4.1 from 2010-06-29.

Automatic conversion script
Id: cif_fix_enum 1527 2010-12-29 10:47:43Z saulius 

The following automatic conversions were performed:

'_symmetry_cell_setting' value 'Triclinic' changed to 'triclinic'
according to /home/saulius/struct/CIF-dictionaries/cif_core.dic
dictionary named 'cif_core.dic' version 2.4.1 from 2010-06-29.

Automatic conversion script
Id: cif_fix_values 1715 2011-07-08 13:25:40Z adriana 
;
_cod_database_code 2215849
_cod_database_fobs_code 2215849

loop_
_symmetry_equiv_pos_as_xyz
'x, y, z'
'-x, -y, -z'

loop_
_atom_site_type_symbol
_atom_site_label
_atom_site_fract_x
_atom_site_fract_y
_atom_site_fract_z
_atom_site_U_iso_or_equiv
_atom_site_adp_type
_atom_site_calc_flag
_atom_site_refinement_flags
_atom_site_occupancy
O O1 0.5048(2) 0.74330(18) 0.48167(10) 0.0295(5) Uani d . 1
O O2 0.1292(3) 1.2351(2) 0.56123(12) 0.0428(7) Uani d . 1
O O3 1.0879(3) 0.0431(2) 0.93001(12) 0.0415(7) Uani d . 1
O O4 0.6618(3) 0.5119(2) 1.01899(11) 0.0357(6) Uani d . 1
N N1 0.6095(3) 0.7125(2) 0.58195(12) 0.0269(6) Uani d . 1
N N2 0.2346(3) 1.2341(2) 0.65984(13) 0.0303(7) Uani d . 1
N N3 0.9590(3) 0.0321(2) 0.84020(13) 0.0325(7) Uani d . 1
N N4 0.6043(3) 0.5654(2) 0.91324(12) 0.0273(6) Uani d . 1
C C1 0.4381(3) 0.8770(3) 0.55987(14) 0.0264(7) Uani d . 1
C C2 0.5034(3) 0.9527(2) 0.57279(14) 0.0241(7) Uani d . 1
H H2 0.6015 0.9368 0.5703 0.029 Uiso calc R 1
C C3 0.4280(3) 1.0518(3) 0.58946(14) 0.0281(8) Uani d . 1
H H3 0.4751 1.1029 0.5979 0.034 Uiso calc R 1
C C4 0.2851(3) 1.0769(3) 0.59392(15) 0.0283(8) Uani d . 1
C C5 0.0682(4) 1.0197(3) 0.59077(17) 0.0382(9) Uani d . 1
H H5 0.0153 1.0866 0.6031 0.046 Uiso calc R 1
C C6 0.0036(4) 0.9439(3) 0.58117(18) 0.0402(9) Uani d . 1
H H6 -0.0936 0.9581 0.5877 0.048 Uiso calc R 1
C C7 0.0786(4) 0.8459(3) 0.56193(18) 0.0411(9) Uani d . 1
H H7 0.0317 0.7945 0.5541 0.049 Uiso calc R 1
C C8 0.2189(4) 0.8230(3) 0.55423(16) 0.0334(8) Uani d . 1
H H8 0.2690 0.7555 0.5417 0.040 Uiso calc R 1
C C9 0.2905(3) 0.8995(3) 0.56481(14) 0.0258(7) Uani d . 1
C C10 0.2151(3) 0.9997(3) 0.58244(15) 0.0276(7) Uani d . 1
C C11 0.5192(3) 0.7723(3) 0.53754(15) 0.0251(7) Uani d . 1
C C12 0.6774(3) 0.6061(3) 0.56730(14) 0.0247(7) Uani d . 1
C C13 0.5991(3) 0.5355(3) 0.56387(15) 0.0276(7) Uani d . 1
H H13 0.5011 0.5587 0.5667 0.033 Uiso calc R 1
C C14 0.6627(4) 0.4318(3) 0.55629(15) 0.0318(8) Uani d . 1
H H14 0.6084 0.3840 0.5529 0.038 Uiso calc R 1
C C15 0.8050(4) 0.3975(3) 0.55365(15) 0.0310(8) Uani d . 1
H H15 0.8493 0.3258 0.5501 0.037 Uiso calc R 1
C C16 0.8833(4) 0.4686(3) 0.55627(16) 0.0316(8) Uani d . 1
H H16 0.9813 0.4453 0.5541 0.038 Uiso calc R 1
C C17 0.8197(3) 0.5728(3) 0.56202(15) 0.0302(8) Uani d . 1
H H17 0.8736 0.6212 0.5624 0.036 Uiso calc R 1
C C18 0.6154(4) 0.7416(3) 0.64971(15) 0.0287(8) Uani d . 1
C C19 0.7372(4) 0.7577(3) 0.67385(18) 0.0357(9) Uani d . 1
H H19 0.8157 0.7515 0.6459 0.043 Uiso calc R 1
C C20 0.7414(4) 0.7832(3) 0.73996(19) 0.0457(11) Uani d . 1
H H20 0.8248 0.7917 0.7577 0.055 Uiso calc R 1
C C21 0.6258(5) 0.7962(3) 0.77997(18) 0.0459(11) Uani d . 1
H H21 0.6288 0.8162 0.8245 0.055 Uiso calc R 1
C C22 0.5064(4) 0.7801(3) 0.75530(17) 0.0407(9) Uani d . 1
H H22 0.4271 0.7883 0.7829 0.049 Uiso calc R 1
C C23 0.5018(4) 0.7522(3) 0.69054(16) 0.0357(9) Uani d . 1
H H23 0.4194 0.7402 0.6739 0.043 Uiso calc R 1
C C24 0.2087(4) 1.1875(3) 0.60324(16) 0.0311(8) Uani d . 1
C C25 0.1900(3) 1.3461(3) 0.66238(15) 0.0271(7) Uani d . 1
C C26 0.0965(3) 1.3928(3) 0.71010(16) 0.0313(8) Uani d . 1
H H26 0.0604 1.3519 0.7408 0.038 Uiso calc R 1
C C27 0.0553(4) 1.5001(3) 0.71307(17) 0.0360(9) Uani d . 1
H H27 -0.0087 1.5328 0.7460 0.043 Uiso calc R 1
C C28 0.1079(4) 1.5592(3) 0.66786(17) 0.0359(9) Uani d . 1
H H28 0.0790 1.6326 0.6692 0.043 Uiso calc R 1
C C29 0.2031(4) 1.5105(3) 0.62054(16) 0.0331(8) Uani d . 1
H H29 0.2401 1.5510 0.5899 0.040 Uiso calc R 1
C C30 0.2449(4) 1.4037(3) 0.61751(16) 0.0318(8) Uani d . 1
H H30 0.3100 1.3706 0.5851 0.038 Uiso calc R 1
C C31 0.3036(4) 1.1801(3) 0.71727(15) 0.0296(8) Uani d . 1
C C32 0.3998(4) 1.2187(3) 0.74882(17) 0.0341(8) Uani d . 1
H H32 0.4226 1.2784 0.7314 0.041 Uiso calc R 1
C C33 0.4629(4) 1.1706(3) 0.80566(18) 0.0413(10) Uani d . 1
H H33 0.5270 1.1986 0.8279 0.050 Uiso calc R 1
C C34 0.4336(4) 1.0820(3) 0.83032(17) 0.0442(10) Uani d . 1
H H34 0.4789 1.0482 0.8688 0.053 Uiso calc R 1
C C35 0.3383(4) 1.0429(3) 0.79884(17) 0.0401(9) Uani d . 1
H H35 0.3183 0.9817 0.8156 0.048 Uiso calc R 1
C C36 0.2712(4) 1.0926(3) 0.74273(16) 0.0350(8) Uani d . 1
H H36 0.2033 1.0667 0.7219 0.042 Uiso calc R 1
C C37 0.9085(4) 0.1931(3) 0.90240(15) 0.0282(8) Uani d . 1
C C38 0.7680(4) 0.2105(3) 0.91349(16) 0.0319(8) Uani d . 1
H H38 0.7259 0.1554 0.9096 0.038 Uiso calc R 1
C C39 0.6872(4) 0.3090(3) 0.93039(15) 0.0286(7) Uani d . 1
H H39 0.5908 0.3196 0.9381 0.034 Uiso calc R 1
C C40 0.7443(4) 0.3892(3) 0.93589(15) 0.0284(8) Uani d . 1
C C41 0.9507(4) 0.4578(3) 0.92473(16) 0.0333(8) Uani d . 1
H H41 0.8961 0.5245 0.9363 0.040 Uiso calc R 1
C C42 1.0879(4) 0.4434(3) 0.91044(17) 0.0382(9) Uani d . 1
H H42 1.1277 0.5001 0.9119 0.046 Uiso calc R 1
C C43 1.1698(4) 0.3458(3) 0.89371(17) 0.0368(9) Uani d . 1
H H43 1.2651 0.3366 0.8836 0.044 Uiso calc R 1
C C44 1.1141(4) 0.2630(3) 0.89171(17) 0.0358(9) Uani d . 1
H H44 1.1711 0.1968 0.8806 0.043 Uiso calc R 1
C C45 0.9712(3) 0.2758(3) 0.90621(15) 0.0293(8) Uani d . 1
C C46 0.8887(3) 0.3748(3) 0.92251(15) 0.0263(7) Uani d . 1
C C47 0.9939(4) 0.0847(3) 0.89241(16) 0.0318(8) Uani d . 1
C C48 1.0115(4) -0.0788(3) 0.83908(17) 0.0320(8) Uani d . 1
C C49 0.9870(4) -0.1382(3) 0.89221(19) 0.0435(10) Uani d . 1
H H49 0.9387 -0.1063 0.9301 0.052 Uiso calc R 1
C C50 1.0338(5) -0.2450(3) 0.8895(2) 0.0502(11) Uani d . 1
H H50 1.0174 -0.2865 0.9258 0.060 Uiso calc R 1
C C51 1.1044(4) -0.2920(3) 0.8341(2) 0.0471(11) Uani d . 1
H H51 1.1355 -0.3652 0.8324 0.057 Uiso calc R 1
C C52 1.1289(4) -0.2318(3) 0.7823(2) 0.0428(10) Uani d . 1
H H52 1.1780 -0.2636 0.7445 0.051 Uiso calc R 1
C C53 1.0827(4) -0.1246(3) 0.78424(18) 0.0366(9) Uani d . 1
H H53 1.1000 -0.0832 0.7480 0.044 Uiso calc R 1
C C54 0.8826(4) 0.0821(3) 0.78338(16) 0.0306(8) Uani d . 1
C C55 0.7856(4) 0.0398(3) 0.75558(18) 0.0390(9) Uani d . 1
H H55 0.7654 -0.0193 0.7756 0.047 Uiso calc R 1
C C56 0.7179(4) 0.0837(3) 0.69838(19) 0.0449(10) Uani d . 1
H H56 0.6536 0.0529 0.6786 0.054 Uiso calc R 1
C C57 0.7423(4) 0.1711(3) 0.66984(18) 0.0440(10) Uani d . 1
H H57 0.6943 0.2013 0.6310 0.053 Uiso calc R 1
C C58 0.8375(4) 0.2149(3) 0.69816(17) 0.0422(10) Uani d . 1
H H58 0.8539 0.2760 0.6791 0.051 Uiso calc R 1
C C59 0.9090(4) 0.1698(3) 0.75415(16) 0.0354(8) Uani d . 1
H H59 0.9763 0.1990 0.7726 0.042 Uiso calc R 1
C C60 0.6635(3) 0.4933(3) 0.95938(15) 0.0264(7) Uani d . 1
C C61 0.5503(4) 0.6726(3) 0.93096(15) 0.0303(8) Uani d . 1
C C62 0.6368(4) 0.7212(3) 0.96301(18) 0.0401(9) Uani d . 1
H H62 0.7298 0.6845 0.9724 0.048 Uiso calc R 1
C C63 0.5869(4) 0.8231(3) 0.98110(19) 0.0466(10) Uani d . 1
H H63 0.6442 0.8559 1.0045 0.056 Uiso calc R 1
C C64 0.4523(5) 0.8772(3) 0.96485(19) 0.0473(10) Uani d . 1
H H64 0.4196 0.9481 0.9757 0.057 Uiso calc R 1
C C65 0.3659(4) 0.8300(3) 0.93334(17) 0.0396(9) Uani d . 1
H H65 0.2735 0.8671 0.9233 0.048 Uiso calc R 1
C C66 0.4166(4) 0.7262(3) 0.91635(16) 0.0367(9) Uani d . 1
H H66 0.3580 0.6926 0.8945 0.044 Uiso calc R 1
C C67 0.5813(3) 0.5334(3) 0.84756(15) 0.0287(8) Uani d . 1
C C68 0.4591(4) 0.5074(3) 0.83508(16) 0.0312(8) Uani d . 1
H H68 0.3919 0.5108 0.8691 0.037 Uiso calc R 1
C C69 0.4365(4) 0.4764(3) 0.77233(16) 0.0366(9) Uani d . 1
H H69 0.3522 0.4603 0.7627 0.044 Uiso calc R 1
C C70 0.5365(4) 0.4691(3) 0.72372(16) 0.0344(8) Uani d . 1
H H70 0.5215 0.4465 0.6810 0.041 Uiso calc R 1
C C71 0.6583(4) 0.4945(3) 0.73674(16) 0.0339(8) Uani d . 1
H H71 0.7271 0.4890 0.7033 0.041 Uiso calc R 1
C C72 0.6790(3) 0.5279(3) 0.79878(15) 0.0305(8) Uani d . 1
H H72 0.7613 0.5473 0.8077 0.037 Uiso calc R 1

loop_
_atom_site_aniso_label
_atom_site_aniso_U_11
_atom_site_aniso_U_22
_atom_site_aniso_U_33
_atom_site_aniso_U_12
_atom_site_aniso_U_13
_atom_site_aniso_U_23
O1 0.0352(13) 0.0278(14) 0.0258(11) -0.0084(11) -0.0037(10) -0.0024(9)
O2 0.0499(16) 0.0291(15) 0.0441(14) 0.0003(12) -0.0239(12) -0.0042(11)
O3 0.0469(16) 0.0324(15) 0.0421(14) -0.0042(12) -0.0173(12) -0.0016(11)
O4 0.0434(15) 0.0360(15) 0.0267(12) -0.0084(12) -0.0033(10) -0.0026(10)
N1 0.0333(15) 0.0216(15) 0.0247(13) -0.0053(12) -0.0043(11) -0.0032(11)
N2 0.0355(16) 0.0246(16) 0.0263(14) 0.0006(13) -0.0073(12) -0.0042(11)
N3 0.0390(17) 0.0250(16) 0.0315(15) -0.0045(13) -0.0083(12) -0.0021(12)
N4 0.0310(15) 0.0230(15) 0.0252(13) -0.0021(12) -0.0020(11) -0.0026(11)
C1 0.0306(17) 0.0285(19) 0.0188(14) -0.0054(15) -0.0056(13) -0.0014(13)
C2 0.0245(16) 0.0235(18) 0.0255(15) -0.0083(14) -0.0033(12) -0.0004(13)
C3 0.0350(19) 0.0269(19) 0.0218(15) -0.0066(15) -0.0063(13) -0.0017(13)
C4 0.0318(18) 0.0265(19) 0.0241(15) -0.0030(15) -0.0042(13) -0.0049(13)
C5 0.034(2) 0.039(2) 0.0400(19) -0.0044(17) -0.0075(16) -0.0097(16)
C6 0.0259(18) 0.049(3) 0.048(2) -0.0133(18) 0.0043(16) -0.0138(18)
C7 0.037(2) 0.043(2) 0.046(2) -0.0137(18) -0.0043(17) -0.0109(18)
C8 0.036(2) 0.030(2) 0.0363(18) -0.0128(16) -0.0035(15) -0.0061(15)
C9 0.0298(17) 0.0253(18) 0.0228(15) -0.0077(14) -0.0010(13) -0.0035(13)
C10 0.0332(18) 0.0242(18) 0.0263(16) -0.0086(15) -0.0064(13) -0.0034(13)
C11 0.0266(17) 0.0245(18) 0.0265(16) -0.0108(14) -0.0024(13) 0.0002(13)
C12 0.0261(17) 0.0267(18) 0.0212(14) -0.0066(14) -0.0021(12) -0.0012(13)
C13 0.0286(17) 0.0280(19) 0.0289(16) -0.0120(15) -0.0036(13) -0.0004(13)
C14 0.040(2) 0.029(2) 0.0279(16) -0.0100(16) -0.0066(15) -0.0020(14)
C15 0.043(2) 0.0256(19) 0.0234(16) -0.0065(16) -0.0067(14) 0.0008(13)
C16 0.0263(17) 0.035(2) 0.0328(17) -0.0057(15) -0.0033(14) -0.0063(15)
C17 0.0285(18) 0.032(2) 0.0308(17) -0.0091(15) -0.0029(14) -0.0033(14)
C18 0.0342(19) 0.0230(18) 0.0269(16) -0.0039(15) -0.0034(14) -0.0021(13)
C19 0.0339(19) 0.033(2) 0.0414(19) -0.0101(17) -0.0071(16) -0.0037(16)
C20 0.052(3) 0.037(2) 0.048(2) -0.0094(19) -0.023(2) -0.0064(18)
C21 0.075(3) 0.033(2) 0.0285(18) -0.011(2) -0.0094(19) -0.0004(15)
C22 0.056(2) 0.036(2) 0.0288(18) -0.0096(19) 0.0009(17) 0.0021(15)
C23 0.043(2) 0.034(2) 0.0298(17) -0.0101(17) -0.0028(15) 0.0023(15)
C24 0.0311(18) 0.028(2) 0.0314(17) -0.0037(15) -0.0038(14) -0.0038(14)
C25 0.0287(17) 0.0221(18) 0.0261(16) 0.0012(14) -0.0042(13) -0.0062(13)
C26 0.0310(18) 0.032(2) 0.0320(17) -0.0108(16) 0.0018(14) -0.0030(14)
C27 0.035(2) 0.032(2) 0.0389(19) -0.0050(17) -0.0033(15) -0.0088(16)
C28 0.039(2) 0.029(2) 0.0383(19) -0.0045(16) -0.0128(16) -0.0024(15)
C29 0.038(2) 0.034(2) 0.0297(17) -0.0129(16) -0.0082(15) 0.0013(14)
C30 0.0341(19) 0.034(2) 0.0250(16) -0.0043(16) -0.0048(14) -0.0046(14)
C31 0.0354(19) 0.0242(19) 0.0258(16) -0.0018(15) -0.0034(14) -0.0036(13)
C32 0.0349(19) 0.032(2) 0.0360(18) -0.0098(16) -0.0055(15) -0.0032(15)
C33 0.039(2) 0.043(2) 0.040(2) -0.0054(18) -0.0110(17) -0.0056(17)
C34 0.045(2) 0.050(3) 0.0291(18) 0.001(2) -0.0053(16) 0.0009(17)
C35 0.051(2) 0.032(2) 0.0330(18) -0.0039(18) 0.0045(17) 0.0033(15)
C36 0.042(2) 0.032(2) 0.0305(17) -0.0085(17) 0.0020(15) -0.0042(15)
C37 0.0358(19) 0.0222(18) 0.0270(16) -0.0080(15) -0.0070(14) -0.0008(13)
C38 0.0339(19) 0.031(2) 0.0316(17) -0.0104(16) -0.0059(14) -0.0012(14)
C39 0.0284(17) 0.0279(19) 0.0290(16) -0.0064(15) -0.0015(13) -0.0026(14)
C40 0.0363(19) 0.0254(19) 0.0231(15) -0.0071(15) -0.0046(13) -0.0002(13)
C41 0.036(2) 0.030(2) 0.0344(18) -0.0100(16) 0.0013(15) -0.0049(15)
C42 0.040(2) 0.038(2) 0.0386(19) -0.0127(18) -0.0020(16) -0.0054(16)
C43 0.0300(19) 0.040(2) 0.0419(19) -0.0118(17) 0.0018(15) -0.0087(16)
C44 0.0335(19) 0.038(2) 0.0343(18) -0.0063(17) -0.0005(15) -0.0094(15)
C45 0.0319(18) 0.032(2) 0.0236(15) -0.0080(15) -0.0061(13) -0.0008(13)
C46 0.0300(17) 0.0250(18) 0.0246(15) -0.0084(14) -0.0002(13) -0.0035(13)
C47 0.0348(19) 0.031(2) 0.0303(17) -0.0088(16) -0.0030(15) 0.0001(14)
C48 0.0331(19) 0.0235(19) 0.0377(18) -0.0039(15) -0.0095(15) -0.0041(14)
C49 0.049(2) 0.033(2) 0.047(2) -0.0103(19) -0.0019(18) 0.0002(17)
C50 0.060(3) 0.028(2) 0.062(3) -0.012(2) -0.007(2) 0.0086(19)
C51 0.044(2) 0.030(2) 0.066(3) -0.0063(18) -0.018(2) -0.0011(19)
C52 0.037(2) 0.033(2) 0.057(2) -0.0049(18) -0.0097(18) -0.0138(18)
C53 0.040(2) 0.031(2) 0.0402(19) -0.0112(17) -0.0022(16) -0.0057(16)
C54 0.0345(19) 0.0255(19) 0.0291(16) -0.0032(15) -0.0034(14) -0.0027(14)
C55 0.0325(19) 0.040(2) 0.047(2) -0.0126(17) -0.0077(16) -0.0055(17)
C56 0.038(2) 0.050(3) 0.043(2) -0.0035(19) -0.0108(17) -0.0074(19)
C57 0.043(2) 0.046(3) 0.0327(19) 0.0059(19) -0.0048(16) -0.0017(17)
C58 0.051(2) 0.038(2) 0.0342(19) -0.0066(19) -0.0038(17) 0.0020(16)
C59 0.045(2) 0.029(2) 0.0321(18) -0.0085(17) -0.0023(15) -0.0024(15)
C60 0.0279(17) 0.0234(18) 0.0289(16) -0.0085(14) -0.0027(13) -0.0014(13)
C61 0.0332(18) 0.033(2) 0.0229(15) -0.0055(16) -0.0010(13) -0.0026(14)
C62 0.040(2) 0.032(2) 0.046(2) -0.0035(17) -0.0046(17) -0.0073(16)
C63 0.053(3) 0.040(2) 0.047(2) -0.011(2) -0.0046(19) -0.0082(18)
C64 0.066(3) 0.031(2) 0.044(2) -0.012(2) 0.002(2) 0.0001(17)
C65 0.046(2) 0.033(2) 0.0309(18) 0.0055(18) -0.0064(16) 0.0007(15)
C66 0.042(2) 0.033(2) 0.0320(18) -0.0041(17) -0.0082(16) -0.0052(15)
C67 0.0323(18) 0.0285(19) 0.0219(15) -0.0019(15) -0.0055(13) -0.0012(13)
C68 0.0327(18) 0.032(2) 0.0294(17) -0.0097(16) 0.0000(14) -0.0015(14)
C69 0.039(2) 0.040(2) 0.0314(17) -0.0109(18) -0.0065(15) -0.0031(16)
C70 0.045(2) 0.037(2) 0.0238(16) -0.0161(17) -0.0034(15) -0.0032(14)
C71 0.039(2) 0.034(2) 0.0275(17) -0.0089(17) 0.0013(15) -0.0001(14)
C72 0.0271(17) 0.036(2) 0.0286(16) -0.0086(16) 0.0008(13) -0.0012(14)

loop_
_atom_type_symbol
_atom_type_description
_atom_type_scat_dispersion_real
_atom_type_scat_dispersion_imag
_atom_type_scat_source
C C 0.0033 0.0016 'International Tables Vol C Tables 4.2.6.8 and 6.1.1.4'
H H 0.0000 0.0000 'International Tables Vol C Tables 4.2.6.8 and 6.1.1.4'
N N 0.0061 0.0033 'International Tables Vol C Tables 4.2.6.8 and 6.1.1.4'
O O 0.0106 0.0060 'International Tables Vol C Tables 4.2.6.8 and 6.1.1.4'

loop_
_geom_angle_atom_site_label_1
_geom_angle_atom_site_label_2
_geom_angle_atom_site_label_3
_geom_angle
C11 N1 C18 122.3(3)
C11 N1 C12 119.8(2)
C18 N1 C12 116.1(2)
C24 N2 C31 124.9(3)
C24 N2 C25 118.4(3)
C31 N2 C25 116.7(2)
C47 N3 C54 123.9(3)
C47 N3 C48 118.9(3)
C54 N3 C48 117.0(3)
C60 N4 C67 119.5(3)
C60 N4 C61 120.4(3)
C67 N4 C61 119.7(2)
C2 C1 C9 119.9(3)
C2 C1 C11 120.8(3)
C9 C1 C11 119.2(3)
C1 C2 C3 121.0(3)
C1 C2 H2 119.5
C3 C2 H2 119.5
C4 C3 C2 120.8(3)
C4 C3 H3 119.6
C2 C3 H3 119.6
C3 C4 C10 119.5(3)
C3 C4 C24 118.3(3)
C10 C4 C24 121.9(3)
C6 C5 C10 120.7(3)
C6 C5 H5 119.6
C10 C5 H5 119.6
C5 C6 C7 120.7(3)
C5 C6 H6 119.7
C7 C6 H6 119.7
C8 C7 C6 120.6(4)
C8 C7 H7 119.7
C6 C7 H7 119.7
C7 C8 C9 120.4(3)
C7 C8 H8 119.8
C9 C8 H8 119.8
C10 C9 C8 119.4(3)
C10 C9 C1 118.6(3)
C8 C9 C1 122.0(3)
C9 C10 C4 120.2(3)
C9 C10 C5 118.2(3)
C4 C10 C5 121.7(3)
O1 C11 N1 122.4(3)
O1 C11 C1 120.8(3)
N1 C11 C1 116.8(3)
C17 C12 C13 119.9(3)
C17 C12 N1 120.6(3)
C13 C12 N1 119.3(3)
C14 C13 C12 120.4(3)
C14 C13 H13 119.8
C12 C13 H13 119.8
C13 C14 C15 120.0(3)
C13 C14 H14 120.0
C15 C14 H14 120.0
C14 C15 C16 119.4(3)
C14 C15 H15 120.3
C16 C15 H15 120.3
C17 C16 C15 120.6(3)
C17 C16 H16 119.7
C15 C16 H16 119.7
C16 C17 C12 119.6(3)
C16 C17 H17 120.2
C12 C17 H17 120.2
C23 C18 C19 120.2(3)
C23 C18 N1 120.2(3)
C19 C18 N1 119.6(3)
C18 C19 C20 118.5(4)
C18 C19 H19 120.8
C20 C19 H19 120.8
C21 C20 C19 120.8(4)
C21 C20 H20 119.6
C19 C20 H20 119.6
C22 C21 C20 119.9(3)
C22 C21 H21 120.1
C20 C21 H21 120.1
C21 C22 C23 120.0(4)
C21 C22 H22 120.0
C23 C22 H22 120.0
C22 C23 C18 120.6(4)
C22 C23 H23 119.7
C18 C23 H23 119.7
O2 C24 N2 121.5(3)
O2 C24 C4 120.8(3)
N2 C24 C4 117.7(3)
C26 C25 C30 121.3(3)
C26 C25 N2 119.7(3)
C30 C25 N2 119.0(3)
C25 C26 C27 119.7(4)
C25 C26 H26 120.2
C27 C26 H26 120.2
C28 C27 C26 119.8(3)
C28 C27 H27 120.1
C26 C27 H27 120.1
C27 C28 C29 119.6(4)
C27 C28 H28 120.2
C29 C28 H28 120.2
C30 C29 C28 120.8(4)
C30 C29 H29 119.6
C28 C29 H29 119.6
C25 C30 C29 118.8(3)
C25 C30 H30 120.6
C29 C30 H30 120.6
C32 C31 C36 119.7(3)
C32 C31 N2 119.2(3)
C36 C31 N2 121.1(3)
C33 C32 C31 120.1(4)
C33 C32 H32 119.9
C31 C32 H32 119.9
C34 C33 C32 120.4(4)
C34 C33 H33 119.8
C32 C33 H33 119.8
C35 C34 C33 119.7(3)
C35 C34 H34 120.2
C33 C34 H34 120.2
C34 C35 C36 120.3(4)
C34 C35 H35 119.8
C36 C35 H35 119.8
C31 C36 C35 119.7(4)
C31 C36 H36 120.1
C35 C36 H36 120.1
C38 C37 C45 120.0(3)
C38 C37 C47 118.8(3)
C45 C37 C47 121.0(3)
C37 C38 C39 120.5(3)
C37 C38 H38 119.7
C39 C38 H38 119.7
C40 C39 C38 121.0(3)
C40 C39 H39 119.5
C38 C39 H39 119.5
C39 C40 C46 120.0(3)
C39 C40 C60 122.5(3)
C46 C40 C60 117.5(3)
C42 C41 C46 120.9(3)
C42 C41 H41 119.5
C46 C41 H41 119.5
C41 C42 C43 120.3(4)
C41 C42 H42 119.8
C43 C42 H42 119.8
C44 C43 C42 120.6(4)
C44 C43 H43 119.7
C42 C43 H43 119.7
C43 C44 C45 120.3(3)
C43 C44 H44 119.8
C45 C44 H44 119.8
C46 C45 C37 119.1(3)
C46 C45 C44 118.8(3)
C37 C45 C44 122.1(3)
C45 C46 C41 119.0(3)
C45 C46 C40 119.4(3)
C41 C46 C40 121.6(3)
O3 C47 N3 121.3(3)
O3 C47 C37 121.4(3)
N3 C47 C37 117.2(3)
C53 C48 C49 120.7(4)
C53 C48 N3 119.6(3)
C49 C48 N3 119.7(3)
C48 C49 C50 119.1(4)
C48 C49 H49 120.5
C50 C49 H49 120.5
C49 C50 C51 120.6(4)
C49 C50 H50 119.7
C51 C50 H50 119.7
C52 C51 C50 119.4(4)
C52 C51 H51 120.3
C50 C51 H51 120.3
C51 C52 C53 120.6(4)
C51 C52 H52 119.7
C53 C52 H52 119.7
C48 C53 C52 119.5(4)
C48 C53 H53 120.2
C52 C53 H53 120.2
C55 C54 C59 119.3(3)
C55 C54 N3 119.5(3)
C59 C54 N3 121.1(3)
C54 C55 C56 119.9(4)
C54 C55 H55 120.1
C56 C55 H55 120.1
C57 C56 C55 120.9(4)
C57 C56 H56 119.5
C55 C56 H56 119.5
C56 C57 C58 119.4(4)
C56 C57 H57 120.3
C58 C57 H57 120.3
C57 C58 C59 120.2(4)
C57 C58 H58 119.9
C59 C58 H58 119.9
C58 C59 C54 120.2(4)
C58 C59 H59 119.9
C54 C59 H59 119.9
O4 C60 N4 122.8(3)
O4 C60 C40 119.3(3)
N4 C60 C40 117.7(3)
C66 C61 C62 120.1(3)
C66 C61 N4 121.1(3)
C62 C61 N4 118.7(3)
C63 C62 C61 119.7(4)
C63 C62 H62 120.2
C61 C62 H62 120.2
C62 C63 C64 119.7(4)
C62 C63 H63 120.2
C64 C63 H63 120.2
C65 C64 C63 121.1(4)
C65 C64 H64 119.5
C63 C64 H64 119.5
C64 C65 C66 118.8(4)
C64 C65 H65 120.6
C66 C65 H65 120.6
C61 C66 C65 120.6(4)
C61 C66 H66 119.7
C65 C66 H66 119.7
C72 C67 C68 120.7(3)
C72 C67 N4 120.6(3)
C68 C67 N4 118.7(3)
C69 C68 C67 119.1(3)
C69 C68 H68 120.5
C67 C68 H68 120.5
C70 C69 C68 120.0(3)
C70 C69 H69 120.0
C68 C69 H69 120.0
C69 C70 C71 120.5(3)
C69 C70 H70 119.7
C71 C70 H70 119.7
C72 C71 C70 119.3(3)
C72 C71 H71 120.3
C70 C71 H71 120.3
C67 C72 C71 120.4(3)
C67 C72 H72 119.8
C71 C72 H72 119.8

loop_
_geom_bond_atom_site_label_1
_geom_bond_atom_site_label_2
_geom_bond_distance
O1 C11 1.228(4)
O2 C24 1.219(4)
O3 C47 1.223(4)
O4 C60 1.237(4)
N1 C11 1.366(4)
N1 C18 1.442(4)
N1 C12 1.446(4)
N2 C24 1.379(4)
N2 C31 1.437(4)
N2 C25 1.452(4)
N3 C47 1.384(4)
N3 C54 1.438(4)
N3 C48 1.441(4)
N4 C60 1.350(4)
N4 C67 1.447(4)
N4 C61 1.449(4)
C1 C2 1.379(5)
C1 C9 1.433(5)
C1 C11 1.501(4)
C2 C3 1.391(4)
C2 H2 0.95
C3 C4 1.384(5)
C3 H3 0.95
C4 C10 1.423(5)
C4 C24 1.493(5)
C5 C6 1.363(5)
C5 C10 1.433(5)
C5 H5 0.95
C6 C7 1.392(5)
C6 H6 0.95
C7 C8 1.365(5)
C7 H7 0.95
C8 C9 1.422(5)
C8 H8 0.95
C9 C10 1.408(4)
C12 C17 1.381(5)
C12 C13 1.385(5)
C13 C14 1.378(5)
C13 H13 0.95
C14 C15 1.379(5)
C14 H14 0.95
C15 C16 1.390(5)
C15 H15 0.95
C16 C17 1.380(5)
C16 H16 0.95
C17 H17 0.95
C18 C23 1.378(5)
C18 C19 1.392(5)
C19 C20 1.393(5)
C19 H19 0.95
C20 C21 1.381(6)
C20 H20 0.95
C21 C22 1.374(6)
C21 H21 0.95
C22 C23 1.377(5)
C22 H22 0.95
C23 H23 0.95
C25 C26 1.378(5)
C25 C30 1.380(5)
C26 C27 1.392(5)
C26 H26 0.95
C27 C28 1.385(5)
C27 H27 0.95
C28 C29 1.390(5)
C28 H28 0.95
C29 C30 1.385(5)
C29 H29 0.95
C30 H30 0.95
C31 C32 1.381(5)
C31 C36 1.385(5)
C32 C33 1.380(5)
C32 H32 0.95
C33 C34 1.379(6)
C33 H33 0.95
C34 C35 1.376(6)
C34 H34 0.95
C35 C36 1.389(5)
C35 H35 0.95
C36 H36 0.95
C37 C38 1.382(5)
C37 C45 1.418(5)
C37 C47 1.495(5)
C38 C39 1.401(5)
C38 H38 0.95
C39 C40 1.356(5)
C39 H39 0.95
C40 C46 1.432(5)
C40 C60 1.501(5)
C41 C42 1.365(5)
C41 C46 1.415(5)
C41 H41 0.95
C42 C43 1.395(5)
C42 H42 0.95
C43 C44 1.373(5)
C43 H43 0.95
C44 C45 1.425(5)
C44 H44 0.95
C45 C46 1.410(5)
C48 C53 1.378(5)
C48 C49 1.381(5)
C49 C50 1.387(6)
C49 H49 0.95
C50 C51 1.389(6)
C50 H50 0.95
C51 C52 1.368(6)
C51 H51 0.95
C52 C53 1.390(5)
C52 H52 0.95
C53 H53 0.95
C54 C55 1.382(5)
C54 C59 1.391(5)
C55 C56 1.386(5)
C55 H55 0.95
C56 C57 1.373(6)
C56 H56 0.95
C57 C58 1.384(6)
C57 H57 0.95
C58 C59 1.385(5)
C58 H58 0.95
C59 H59 0.95
C61 C66 1.374(5)
C61 C62 1.391(5)
C62 C63 1.381(5)
C62 H62 0.95
C63 C64 1.391(6)
C63 H63 0.95
C64 C65 1.374(6)
C64 H64 0.95
C65 C66 1.399(5)
C65 H65 0.95
C66 H66 0.95
C67 C72 1.371(5)
C67 C68 1.389(5)
C68 C69 1.386(5)
C68 H68 0.95
C69 C70 1.383(5)
C69 H69 0.95
C70 C71 1.383(5)
C70 H70 0.95
C71 C72 1.380(5)
C71 H71 0.95
C72 H72 0.95

loop_
_geom_hbond_atom_site_label_D
_geom_hbond_atom_site_label_H
_geom_hbond_atom_site_label_A
_geom_hbond_site_symmetry_A
_geom_hbond_distance_DH
_geom_hbond_distance_HA
_geom_hbond_distance_DA
_geom_hbond_angle_DHA
C14 H14 O1 2_666 0.95 2.41 3.342(4) 166
C30 H30 O1 2_676 0.95 2.48 3.413(4) 168
C65 H65 O3 1_465 0.95 2.59 3.420(4) 146
C42 H42 O4 2_767 0.95 2.51 3.105(4) 120
C68 H68 O4 2_667 0.95 2.35 3.209(4) 150
C16 H16 Cg2 1_645 0.95 2.85 3.4430(10) 122
C21 H21 Cg4 . 0.95 2.90 3.6430(10) 135
C39 H39 Cg4 2_677 0.95 2.86 3.4300(10) 119
C44 H44 Cg3 1_645 0.95 2.90 3.6000(10) 132
C69 H69 Cg2 1_545 0.95 2.87 3.711(4) 148
C71 H71 Cg1 . 0.95 2.91 3.6700(10) 138

loop_
_geom_torsion_atom_site_label_1
_geom_torsion_atom_site_label_2
_geom_torsion_atom_site_label_3
_geom_torsion_atom_site_label_4
_geom_torsion
C9 C1 C2 C3 -1.2(4)
C11 C1 C2 C3 175.9(3)
C1 C2 C3 C4 0.4(5)
C2 C3 C4 C10 1.1(5)
C2 C3 C4 C24 -172.1(3)
C10 C5 C6 C7 -1.1(6)
C5 C6 C7 C8 2.0(6)
C6 C7 C8 C9 -0.9(5)
C7 C8 C9 C10 -0.9(5)
C7 C8 C9 C1 177.4(3)
C2 C1 C9 C10 0.5(4)
C11 C1 C9 C10 -176.7(3)
C2 C1 C9 C8 -177.7(3)
C11 C1 C9 C8 5.1(4)
C8 C9 C10 C4 179.3(3)
C1 C9 C10 C4 1.0(4)
C8 C9 C10 C5 1.6(4)
C1 C9 C10 C5 -176.6(3)
C3 C4 C10 C9 -1.8(4)
C24 C4 C10 C9 171.2(3)
C3 C4 C10 C5 175.8(3)
C24 C4 C10 C5 -11.2(5)
C6 C5 C10 C9 -0.7(5)
C6 C5 C10 C4 -178.3(3)
C18 N1 C11 O1 -173.0(3)
C12 N1 C11 O1 -8.8(5)
C18 N1 C11 C1 7.6(5)
C12 N1 C11 C1 171.8(3)
C2 C1 C11 O1 -113.1(4)
C9 C1 C11 O1 64.1(4)
C2 C1 C11 N1 66.3(4)
C9 C1 C11 N1 -116.6(3)
C11 N1 C12 C17 118.4(3)
C18 N1 C12 C17 -76.5(4)
C11 N1 C12 C13 -66.8(4)
C18 N1 C12 C13 98.3(3)
C17 C12 C13 C14 1.1(5)
N1 C12 C13 C14 -173.8(3)
C12 C13 C14 C15 1.5(5)
C13 C14 C15 C16 -2.3(5)
C14 C15 C16 C17 0.5(5)
C15 C16 C17 C12 2.0(5)
C13 C12 C17 C16 -2.8(5)
N1 C12 C17 C16 171.9(3)
C11 N1 C18 C23 61.9(5)
C12 N1 C18 C23 -102.8(4)
C11 N1 C18 C19 -118.8(4)
C12 N1 C18 C19 76.4(4)
C23 C18 C19 C20 0.9(5)
N1 C18 C19 C20 -178.4(3)
C18 C19 C20 C21 -2.5(6)
C19 C20 C21 C22 2.5(6)
C20 C21 C22 C23 -0.7(6)
C21 C22 C23 C18 -1.0(6)
C19 C18 C23 C22 0.9(6)
N1 C18 C23 C22 -179.9(3)
C31 N2 C24 O2 166.9(3)
C25 N2 C24 O2 -13.4(5)
C31 N2 C24 C4 -15.2(5)
C25 N2 C24 C4 164.6(3)
C3 C4 C24 O2 116.2(4)
C10 C4 C24 O2 -56.9(5)
C3 C4 C24 N2 -61.8(4)
C10 C4 C24 N2 125.1(4)
C24 N2 C25 C26 119.6(4)
C31 N2 C25 C26 -60.6(4)
C24 N2 C25 C30 -61.7(4)
C31 N2 C25 C30 118.0(3)
C30 C25 C26 C27 0.5(5)
N2 C25 C26 C27 179.1(3)
C25 C26 C27 C28 0.4(5)
C26 C27 C28 C29 -1.0(5)
C27 C28 C29 C30 0.8(5)
C26 C25 C30 C29 -0.7(5)
N2 C25 C30 C29 -179.3(3)
C28 C29 C30 C25 0.1(5)
C24 N2 C31 C32 138.0(4)
C25 N2 C31 C32 -41.7(4)
C24 N2 C31 C36 -44.5(5)
C25 N2 C31 C36 135.8(3)
C36 C31 C32 C33 -0.3(5)
N2 C31 C32 C33 177.2(3)
C31 C32 C33 C34 1.9(6)
C32 C33 C34 C35 -1.5(6)
C33 C34 C35 C36 -0.4(6)
C32 C31 C36 C35 -1.6(5)
N2 C31 C36 C35 -179.1(3)
C34 C35 C36 C31 2.0(5)
C45 C37 C38 C39 -1.8(5)
C47 C37 C38 C39 172.8(3)
C37 C38 C39 C40 0.4(5)
C38 C39 C40 C46 1.8(5)
C38 C39 C40 C60 -174.7(3)
C46 C41 C42 C43 -0.4(5)
C41 C42 C43 C44 -0.4(5)
C42 C43 C44 C45 0.5(5)
C38 C37 C45 C46 1.1(4)
C47 C37 C45 C46 -173.4(3)
C38 C37 C45 C44 -176.6(3)
C47 C37 C45 C44 8.9(5)
C43 C44 C45 C46 0.0(5)
C43 C44 C45 C37 177.7(3)
C37 C45 C46 C41 -178.5(3)
C44 C45 C46 C41 -0.8(4)
C37 C45 C46 C40 1.0(4)
C44 C45 C46 C40 178.8(3)
C42 C41 C46 C45 0.9(5)
C42 C41 C46 C40 -178.6(3)
C39 C40 C46 C45 -2.5(4)
C60 C40 C46 C45 174.2(3)
C39 C40 C46 C41 177.0(3)
C60 C40 C46 C41 -6.3(4)
C54 N3 C47 O3 -159.9(4)
C48 N3 C47 O3 14.4(5)
C54 N3 C47 C37 22.4(5)
C48 N3 C47 C37 -163.3(3)
C38 C37 C47 O3 -118.5(4)
C45 C37 C47 O3 56.1(5)
C38 C37 C47 N3 59.2(4)
C45 C37 C47 N3 -126.2(3)
C47 N3 C48 C53 -126.1(4)
C54 N3 C48 C53 48.5(5)
C47 N3 C48 C49 55.6(5)
C54 N3 C48 C49 -129.8(4)
C53 C48 C49 C50 -0.6(6)
N3 C48 C49 C50 177.7(3)
C48 C49 C50 C51 0.0(6)
C49 C50 C51 C52 0.6(6)
C50 C51 C52 C53 -0.6(6)
C49 C48 C53 C52 0.6(5)
N3 C48 C53 C52 -177.7(3)
C51 C52 C53 C48 0.0(5)
C47 N3 C54 C55 -141.9(4)
C48 N3 C54 C55 43.7(5)
C47 N3 C54 C59 40.9(5)
C48 N3 C54 C59 -133.5(4)
C59 C54 C55 C56 1.3(5)
N3 C54 C55 C56 -175.9(3)
C54 C55 C56 C57 -2.2(6)
C55 C56 C57 C58 1.0(6)
C56 C57 C58 C59 1.0(6)
C57 C58 C59 C54 -1.9(6)
C55 C54 C59 C58 0.7(5)
N3 C54 C59 C58 177.9(3)
C67 N4 C60 O4 -165.4(3)
C61 N4 C60 O4 7.8(5)
C67 N4 C60 C40 19.8(5)
C61 N4 C60 C40 -167.0(3)
C39 C40 C60 O4 91.3(4)
C46 C40 C60 O4 -85.3(4)
C39 C40 C60 N4 -93.7(4)
C46 C40 C60 N4 89.7(4)
C60 N4 C61 C66 -126.6(4)
C67 N4 C61 C66 46.6(5)
C60 N4 C61 C62 53.7(5)
C67 N4 C61 C62 -133.1(4)
C66 C61 C62 C63 1.1(6)
N4 C61 C62 C63 -179.2(3)
C61 C62 C63 C64 -2.5(6)
C62 C63 C64 C65 2.6(6)
C63 C64 C65 C66 -1.4(6)
C62 C61 C66 C65 0.1(6)
N4 C61 C66 C65 -179.6(3)
C64 C65 C66 C61 0.0(6)
C60 N4 C67 C72 -91.8(4)
C61 N4 C67 C72 94.9(4)
C60 N4 C67 C68 87.6(4)
C61 N4 C67 C68 -85.7(4)
C72 C67 C68 C69 -0.4(5)
N4 C67 C68 C69 -179.9(3)
C67 C68 C69 C70 1.7(5)
C68 C69 C70 C71 -1.4(6)
C69 C70 C71 C72 -0.4(6)
C68 C67 C72 C71 -1.3(5)
N4 C67 C72 C71 178.1(3)
C70 C71 C72 C67 1.7(5)

loop_
_cod_related_entry_id
_cod_related_entry_database
_cod_related_entry_code
1 ChemSpider 24738848
